data_2233225
loop_
_publ_author_name
'Wang, Cheng'
'Wu, Jincai'

_publ_section_title
;
 2,4-Di-<i>tert</i>-butyl-6-[(<i>R</i>/<i>S</i>)-1-(3,5-di-<i>tert</i>-butyl-2-hydroxyphenyl)ethyl]phenyl
 [(1<i>R</i>,4<i>S</i>)-7,7-dimethyl-2-oxobicyclo[2.2.1]heptan-1-yl]methanesulfonate
;
_journal_coeditor_code KP2372
_journal_issue 1
_journal_name_full 'Acta Crystallographica Section E'
_journal_page_first o93
_journal_paper_doi 10.1107/S1600536811052664
_journal_volume 68
_journal_year 2012
_chemical_formula_iupac 'C40 H60 O5 S1'
_chemical_formula_moiety 'C40 H60 O5 S1'
_chemical_formula_sum 'C40 H60 O5 S'
_chemical_formula_weight 652.98
_chemical_name_systematic
;
2,4-Di-<i>tert</i>-butyl-6-[(<i>R</i>/<i>S</i>)-1-(3,5-di-<i>tert</i>-butyl-2-
hydroxyphenyl)ethyl]phenyl
[(1<i>R</i>,4<i>S</i>)-7,7-dimethyl-2-oxobicyclo[2.2.1]heptan-1-
yl]methanesulfonate
;
_space_group_IT_number 4
_symmetry_cell_setting monoclinic
_symmetry_space_group_name_Hall 'P 2yb'
_symmetry_space_group_name_H-M 'P 1 21 1'
_atom_sites_solution_hydrogens geom
_atom_sites_solution_primary direct
_atom_sites_solution_secondary difmap
_audit_creation_method SHELXL-97
_cell_angle_alpha 90.00
_cell_angle_beta 93.003(2)
_cell_angle_gamma 90.00
_cell_formula_units_Z 4
_cell_length_a 18.2082(19)
_cell_length_b 10.6028(11)
_cell_length_c 20.287(2)
_cell_measurement_reflns_used 5452
_cell_measurement_temperature 293(2)
_cell_measurement_theta_max 24.43
_cell_measurement_theta_min 2.24
_cell_volume 3911.2(7)
_computing_cell_refinement 'SAINT-Plus (Bruker, 1998)'
_computing_data_collection 'SMART (Bruker, 1998)'
_computing_data_reduction 'SAINT-Plus (Bruker, 1998)'
_computing_molecular_graphics 'SHELXTL (Sheldrick, 2008)'
_computing_publication_material 'SHELXTL (Sheldrick, 2008) and <i>PLATON</i> (Spek, 2009)'
_computing_structure_refinement 'SHELXL97 (Sheldrick, 2008)'
_computing_structure_solution 'SHELXS97 (Sheldrick, 2008)'
_diffrn_ambient_temperature 293(2)
_diffrn_measured_fraction_theta_full 0.990
_diffrn_measured_fraction_theta_max 0.990
_diffrn_measurement_device_type 'Bruker SMART CCD area-detector'
_diffrn_measurement_method 'phi and omega scans'
_diffrn_radiation_monochromator graphite
_diffrn_radiation_source 'fine-focus sealed tube'
_diffrn_radiation_type MoK\a
_diffrn_radiation_wavelength 0.71073
_diffrn_reflns_av_R_equivalents 0.0453
_diffrn_reflns_av_sigmaI/netI 0.0715
_diffrn_reflns_limit_h_max 22
_diffrn_reflns_limit_h_min -22
_diffrn_reflns_limit_k_max 12
_diffrn_reflns_limit_k_min -13
_diffrn_reflns_limit_l_max 25
_diffrn_reflns_limit_l_min -21
_diffrn_reflns_number 21496
_diffrn_reflns_theta_full 26.11
_diffrn_reflns_theta_max 26.11
_diffrn_reflns_theta_min 2.01
_exptl_absorpt_coefficient_mu 0.122
_exptl_absorpt_correction_T_max 1
_exptl_absorpt_correction_T_min 1
_exptl_absorpt_correction_type multi-scan
_exptl_absorpt_process_details '(SADABS; Bruker, 1998)'
_exptl_crystal_colour colorless
_exptl_crystal_density_diffrn 1.109
_exptl_crystal_density_method 'not measured'
_exptl_crystal_description block
_exptl_crystal_F_000 1424
_exptl_crystal_size_max 0.32
_exptl_crystal_size_mid 0.28
_exptl_crystal_size_min 0.23
_refine_diff_density_max 0.882
_refine_diff_density_min -0.348
_refine_ls_abs_structure_details 'Flack (1983), 5058 Friedel pairs'
_refine_ls_abs_structure_Flack -0.12(12)
_refine_ls_extinction_method none
_refine_ls_goodness_of_fit_ref 1.084
_refine_ls_hydrogen_treatment constr
_refine_ls_matrix_type full
_refine_ls_number_parameters 829
_refine_ls_number_reflns 13182
_refine_ls_number_restraints 53
_refine_ls_restrained_S_all 1.120
_refine_ls_R_factor_all 0.1236
_refine_ls_R_factor_gt 0.0690
_refine_ls_shift/su_max 0.001
_refine_ls_shift/su_mean 0.000
_refine_ls_structure_factor_coef Fsqd
_refine_ls_weighting_details 'calc w=1/[\s^2^(Fo^2^)+(0.1000P)^2^+0.0200P] where P=(Fo^2^+2Fc^2^)/3'
_refine_ls_weighting_scheme calc
_refine_ls_wR_factor_gt 0.1755
_refine_ls_wR_factor_ref 0.2034
_reflns_number_gt 7458
_reflns_number_total 13182
_reflns_threshold_expression I>2sigma(I)
_cod_data_source_file kp2372.cif
_cod_data_source_block I
_cod_original_sg_symbol_H-M 'P 21'
_cod_original_formula_sum 'C40 H60 O5 S1'
_cod_database_code 2233225
_cod_database_fobs_code 2233225

loop_
_symmetry_equiv_pos_as_xyz
'x, y, z'
'-x, y+1/2, -z'

loop_
_atom_site_type_symbol
_atom_site_label
_atom_site_fract_x
_atom_site_fract_y
_atom_site_fract_z
_atom_site_U_iso_or_equiv
_atom_site_adp_type
_atom_site_calc_flag
_atom_site_refinement_flags
_atom_site_occupancy
_atom_site_symmetry_multiplicity
_atom_site_disorder_assembly
_atom_site_disorder_group
S S1 0.58400(7) 0.22591(15) 0.10873(6) 0.0523(4) Uani d . 1 1 A 1
S S1A 0.41355(7) 0.73098(15) 0.38216(6) 0.0514(4) Uani d . 1 1 B 1
O O1 0.76708(19) 0.0372(4) 0.04685(18) 0.0652(11) Uani d . 1 1 A 1
H H1A 0.7340 0.0696 0.0670 0.098 Uiso calc R 1 1 A 1
O O1A 0.2269(2) 0.9138(4) 0.44606(19) 0.0638(11) Uani d . 1 1 B 1
H H1AA 0.2621 0.8845 0.4275 0.096 Uiso calc R 1 1 B 1
O O2 0.58858(16) 0.1566(4) 0.17932(16) 0.0459(9) Uani d . 1 1 A 1
O O2A 0.41002(17) 0.8119(4) 0.31519(15) 0.0467(9) Uani d . 1 1 B 1
O O3 0.65558(17) 0.2260(4) 0.08357(18) 0.0631(10) Uani d . 1 1 A 1
O O3A 0.34352(18) 0.7361(5) 0.41029(17) 0.0657(11) Uani d . 1 1 B 1
O O4 0.5475(2) 0.3416(4) 0.1151(2) 0.0698(12) Uani d . 1 1 A 1
O O4A 0.4438(2) 0.6103(4) 0.36803(19) 0.0666(11) Uani d . 1 1 B 1
O O5 0.4662(2) -0.1248(4) 0.0597(2) 0.0716(11) Uani d . 1 1 A 1
O O5A 0.5466(3) 0.5991(5) 0.4890(2) 0.0851(13) Uani d . 1 1 B 1
C C1 0.7841(3) -0.0787(5) 0.0738(3) 0.0455(13) Uani d . 1 1 A 1
C C1A 0.2110(3) 1.0324(6) 0.4213(2) 0.0443(13) Uani d . 1 1 B 1
C C2A 0.1521(3) 1.0967(6) 0.4489(3) 0.0519(15) Uani d . 1 1 B 1
C C2 0.8419(3) -0.1448(6) 0.0475(2) 0.0458(13) Uani d . 1 1 A 1
C C3A 0.1357(3) 1.2142(6) 0.4228(3) 0.0535(14) Uani d . 1 1 B 1
H H3AB 0.0960 1.2573 0.4392 0.064 Uiso calc R 1 1 B 1
C C3 0.8601(3) -0.2618(6) 0.0753(3) 0.0527(14) Uani d . 1 1 A 1
H H3B 0.8977 -0.3082 0.0577 0.063 Uiso calc R 1 1 A 1
C C4A 0.1740(3) 1.2727(6) 0.3741(3) 0.0541(16) Uani d . 1 1 B 1
C C4 0.8234(3) -0.3128(5) 0.1293(3) 0.0531(15) Uani d . 1 1 A 1
C C5A 0.2333(3) 1.2052(6) 0.3516(3) 0.0522(15) Uani d . 1 1 B 1
H H5AA 0.2610 1.2420 0.3195 0.063 Uiso calc R 1 1 B 1
C C5 0.7655(3) -0.2452(6) 0.1513(2) 0.0498(14) Uani d . 1 1 A 1
H H5A 0.7389 -0.2789 0.1850 0.060 Uiso calc R 1 1 A 1
C C6 0.7448(3) -0.1282(6) 0.1255(2) 0.0436(13) Uani d . 1 1 A 1
C C6A 0.2533(3) 1.0865(6) 0.3742(2) 0.0441(14) Uani d . 1 1 B 1
C C7 0.6795(2) -0.0552(5) 0.1519(2) 0.0444(13) Uani d . 1 1 A 1
H H7A 0.6545 -0.0133 0.1140 0.053 Uiso calc R 1 1 A 1
C C7A 0.3186(2) 1.0163(6) 0.3489(2) 0.0473(14) Uani d . 1 1 B 1
H H7AA 0.3416 0.9697 0.3863 0.057 Uiso calc R 1 1 B 1
C C8 0.7033(3) 0.0485(6) 0.2012(2) 0.0448(13) Uani d . 1 1 A 1
C C8A 0.2953(2) 0.9186(6) 0.2953(2) 0.0426(13) Uani d . 1 1 B 1
C C9A 0.2275(3) 0.9298(6) 0.2607(2) 0.0493(14) Uani d . 1 1 B 1
H H9AA 0.1952 0.9927 0.2726 0.059 Uiso calc R 1 1 B 1
C C9 0.7694(3) 0.0356(6) 0.2379(3) 0.0543(15) Uani d . 1 1 A 1
H H9A 0.8011 -0.0292 0.2272 0.065 Uiso calc R 1 1 A 1
C C10A 0.2070(3) 0.8494(6) 0.2088(3) 0.0533(15) Uani d . 1 1 B 1
C C10 0.7897(3) 0.1141(6) 0.2888(3) 0.0624(17) Uani d . 1 1 A 1
C C11A 0.2559(3) 0.7603(6) 0.1921(3) 0.0538(15) Uani d . 1 1 B 1
H H11A 0.2421 0.7070 0.1573 0.065 Uiso calc R 1 1 B 1
C C11 0.7391(3) 0.2067(6) 0.3058(3) 0.0586(16) Uani d . 1 1 A 1
H H11B 0.7515 0.2588 0.3416 0.070 Uiso calc R 1 1 A 1
C C12A 0.3261(2) 0.7417(5) 0.2230(2) 0.0438(12) Uani d . 1 1 B 1
C C12 0.6708(2) 0.2249(6) 0.2719(3) 0.0485(13) Uani d . 1 1 A 1
C C13A 0.3409(3) 0.8213(5) 0.2777(2) 0.0427(13) Uani d . 1 1 B 1
C C13 0.6567(3) 0.1452(5) 0.2174(2) 0.0440(13) Uani d . 1 1 A 1
C C14 0.8834(3) -0.0946(6) -0.0104(3) 0.0592(16) Uani d . 1 1 A 1
C C14A 0.1073(3) 1.0395(6) 0.5042(3) 0.0560(15) Uani d . 1 1 B 1
C C15A 0.0478(3) 1.1307(8) 0.5263(4) 0.090(2) Uani d . 1 1 B 1
H H15A 0.0138 1.1484 0.4897 0.135 Uiso calc R 1 1 B 1
H H15B 0.0704 1.2078 0.5416 0.135 Uiso calc R 1 1 B 1
H H15C 0.0220 1.0929 0.5613 0.135 Uiso calc R 1 1 B 1
C C15 0.9220(3) 0.0290(7) 0.0098(3) 0.081(2) Uani d . 1 1 A 1
H H15D 0.9557 0.0139 0.0469 0.121 Uiso calc R 1 1 A 1
H H15E 0.8860 0.0900 0.0215 0.121 Uiso calc R 1 1 A 1
H H15F 0.9485 0.0603 -0.0265 0.121 Uiso calc R 1 1 A 1
C C16 0.8286(3) -0.0746(8) -0.0706(3) 0.077(2) Uani d . 1 1 A 1
H H16A 0.8054 -0.1533 -0.0823 0.116 Uiso calc R 1 1 A 1
H H16B 0.8547 -0.0438 -0.1072 0.116 Uiso calc R 1 1 A 1
H H16C 0.7919 -0.0143 -0.0594 0.116 Uiso calc R 1 1 A 1
C C16A 0.1590(3) 1.0149(8) 0.5649(3) 0.077(2) Uani d . 1 1 B 1
H H16D 0.1967 0.9566 0.5536 0.116 Uiso calc R 1 1 B 1
H H16E 0.1315 0.9799 0.5996 0.116 Uiso calc R 1 1 B 1
H H16F 0.1812 1.0928 0.5796 0.116 Uiso calc R 1 1 B 1
C C17 0.9419(3) -0.1892(7) -0.0329(3) 0.082(2) Uani d . 1 1 A 1
H H17A 0.9770 -0.2054 0.0031 0.123 Uiso calc R 1 1 A 1
H H17B 0.9666 -0.1542 -0.0693 0.123 Uiso calc R 1 1 A 1
H H17C 0.9183 -0.2667 -0.0463 0.123 Uiso calc R 1 1 A 1
C C17A 0.0702(3) 0.9203(8) 0.4818(4) 0.086(2) Uani d . 1 1 B 1
H H17D 0.0369 0.9377 0.4447 0.128 Uiso calc R 1 1 B 1
H H17E 0.0434 0.8860 0.5171 0.128 Uiso calc R 1 1 B 1
H H17F 0.1066 0.8605 0.4692 0.128 Uiso calc R 1 1 B 1
C C18A 0.1533(3) 1.4015(7) 0.3465(4) 0.084(2) Uani d D 1 1 B 1
C C18 0.8457(4) -0.4404(6) 0.1582(3) 0.0734(19) Uani d D 1 1 A 1
C C19 0.9206(4) -0.4849(9) 0.1387(5) 0.147(4) Uani d . 1 1 A 1
H H19A 0.9207 -0.4920 0.0915 0.221 Uiso calc R 1 1 A 1
H H19B 0.9312 -0.5657 0.1583 0.221 Uiso calc R 1 1 A 1
H H19C 0.9574 -0.4253 0.1538 0.221 Uiso calc R 1 1 A 1
C C19A 0.0802(5) 1.4329(13) 0.3492(7) 0.199(7) Uani d . 1 1 B 1
H H19D 0.0682 1.4432 0.3944 0.299 Uiso calc R 1 1 B 1
H H19E 0.0504 1.3669 0.3293 0.299 Uiso calc R 1 1 B 1
H H19F 0.0708 1.5103 0.3257 0.299 Uiso calc R 1 1 B 1
C C20A 0.1444(8) 1.3807(13) 0.2671(5) 0.229(8) Uani d D 1 1 B 1
H H20A 0.1315 1.4593 0.2460 0.344 Uiso calc R 1 1 B 1
H H20B 0.1063 1.3199 0.2571 0.344 Uiso calc R 1 1 B 1
H H20C 0.1900 1.3507 0.2513 0.344 Uiso calc R 1 1 B 1
C C20 0.8493(6) -0.4350(10) 0.2355(4) 0.152(4) Uani d . 1 1 A 1
H H20D 0.8633 -0.5162 0.2530 0.228 Uiso calc R 1 1 A 1
H H20E 0.8019 -0.4123 0.2504 0.228 Uiso calc R 1 1 A 1
H H20F 0.8850 -0.3733 0.2505 0.228 Uiso calc R 1 1 A 1
C C21A 0.2125(5) 1.4869(10) 0.3425(7) 0.190(7) Uani d D 1 1 B 1
H H21A 0.2266 1.5178 0.3858 0.285 Uiso calc R 1 1 B 1
H H21B 0.1977 1.5563 0.3145 0.285 Uiso calc R 1 1 B 1
H H21C 0.2535 1.4445 0.3245 0.285 Uiso calc R 1 1 B 1
C C21 0.7926(7) -0.5357(8) 0.1300(8) 0.237(9) Uani d D 1 1 A 1
H H21D 0.7929 -0.5340 0.0827 0.355 Uiso calc R 1 1 A 1
H H21E 0.7441 -0.5163 0.1434 0.355 Uiso calc R 1 1 A 1
H H21F 0.8066 -0.6181 0.1457 0.355 Uiso calc R 1 1 A 1
C C22A 0.1319(4) 0.8681(8) 0.1724(4) 0.092(2) Uani d DU 1 1 B 1
C C22 0.8636(4) 0.0962(8) 0.3285(4) 0.096(2) Uani d U 1 1 A 1
C C26A 0.3784(3) 0.6413(5) 0.1954(3) 0.0483(14) Uani d . 1 1 B 1
C C26 0.6184(3) 0.3277(6) 0.2964(3) 0.0577(16) Uani d . 1 1 A 1
C C27 0.6386(4) 0.3601(7) 0.3692(3) 0.088(2) Uani d . 1 1 A 1
H H27A 0.6344 0.2858 0.3958 0.132 Uiso calc R 1 1 A 1
H H27B 0.6056 0.4237 0.3840 0.132 Uiso calc R 1 1 A 1
H H27C 0.6881 0.3911 0.3733 0.132 Uiso calc R 1 1 A 1
C C27A 0.3650(4) 0.5120(6) 0.2267(3) 0.0762(19) Uani d . 1 1 B 1
H H27D 0.3741 0.5175 0.2736 0.114 Uiso calc R 1 1 B 1
H H27E 0.3975 0.4510 0.2090 0.114 Uiso calc R 1 1 B 1
H H27F 0.3149 0.4868 0.2170 0.114 Uiso calc R 1 1 B 1
C C28 0.5395(3) 0.2814(7) 0.2945(3) 0.078(2) Uani d . 1 1 A 1
H H28A 0.5363 0.2077 0.3217 0.116 Uiso calc R 1 1 A 1
H H28B 0.5238 0.2607 0.2499 0.116 Uiso calc R 1 1 A 1
H H28C 0.5084 0.3464 0.3106 0.116 Uiso calc R 1 1 A 1
C C28A 0.3630(3) 0.6246(6) 0.1206(3) 0.0613(16) Uani d . 1 1 B 1
H H28D 0.3124 0.6022 0.1119 0.092 Uiso calc R 1 1 B 1
H H28E 0.3939 0.5590 0.1048 0.092 Uiso calc R 1 1 B 1
H H28F 0.3733 0.7022 0.0985 0.092 Uiso calc R 1 1 B 1
C C29 0.6241(4) 0.4452(7) 0.2559(4) 0.086(2) Uani d . 1 1 A 1
H H29A 0.5911 0.5078 0.2714 0.128 Uiso calc R 1 1 A 1
H H29B 0.6114 0.4265 0.2105 0.128 Uiso calc R 1 1 A 1
H H29C 0.6736 0.4767 0.2600 0.128 Uiso calc R 1 1 A 1
C C29A 0.4591(3) 0.6769(7) 0.2038(3) 0.0642(18) Uani d . 1 1 B 1
H H29D 0.4727 0.6863 0.2499 0.096 Uiso calc R 1 1 B 1
H H29E 0.4672 0.7551 0.1814 0.096 Uiso calc R 1 1 B 1
H H29F 0.4884 0.6119 0.1854 0.096 Uiso calc R 1 1 B 1
C C30A 0.3769(3) 1.1011(6) 0.3224(3) 0.0581(16) Uani d . 1 1 B 1
H H30A 0.3928 1.1608 0.3557 0.087 Uiso calc R 1 1 B 1
H H30B 0.3569 1.1452 0.2842 0.087 Uiso calc R 1 1 B 1
H H30C 0.4180 1.0510 0.3104 0.087 Uiso calc R 1 1 B 1
C C30 0.6223(3) -0.1376(6) 0.1835(3) 0.0584(16) Uani d . 1 1 A 1
H H30D 0.6065 -0.2029 0.1533 0.088 Uiso calc R 1 1 A 1
H H30E 0.5809 -0.0868 0.1940 0.088 Uiso calc R 1 1 A 1
H H30F 0.6436 -0.1749 0.2232 0.088 Uiso calc R 1 1 A 1
C C31A 0.4783(3) 0.8208(6) 0.4313(2) 0.0544(15) Uani d . 1 1 B 1
H H31A 0.4705 0.9091 0.4206 0.065 Uiso calc R 1 1 B 1
H H31B 0.4670 0.8098 0.4771 0.065 Uiso calc R 1 1 B 1
C C31 0.5272(3) 0.1199(6) 0.0610(2) 0.0492(14) Uani d . 1 1 A 1
H H31C 0.5287 0.1464 0.0153 0.059 Uiso calc R 1 1 A 1
H H31D 0.5506 0.0377 0.0641 0.059 Uiso calc R 1 1 A 1
C C32 0.4471(3) 0.1005(5) 0.0746(2) 0.0444(12) Uani d . 1 1 A 1
C C32A 0.5587(3) 0.7926(5) 0.4255(2) 0.0467(13) Uani d . 1 1 B 1
C C33 0.4250(3) -0.0370(6) 0.0623(2) 0.0551(15) Uani d . 1 1 A 1
C C33A 0.5840(3) 0.6752(6) 0.4638(3) 0.0588(15) Uani d . 1 1 B 1
C C34A 0.6670(3) 0.6802(6) 0.4688(3) 0.0732(19) Uani d . 1 1 B 1
H H34A 0.6883 0.6129 0.4436 0.088 Uiso calc R 1 1 B 1
H H34B 0.6858 0.6750 0.5144 0.088 Uiso calc R 1 1 B 1
C C34 0.3416(3) -0.0379(6) 0.0536(3) 0.0641(16) Uani d . 1 1 A 1
H H34C 0.3254 -0.0700 0.0105 0.077 Uiso calc R 1 1 A 1
H H34D 0.3200 -0.0884 0.0874 0.077 Uiso calc R 1 1 A 1
C C35A 0.6822(3) 0.8079(7) 0.4393(3) 0.0636(18) Uani d . 1 1 B 1
H H35A 0.7296 0.8446 0.4543 0.076 Uiso calc R 1 1 B 1
C C35 0.3222(3) 0.1002(6) 0.0607(3) 0.0534(14) Uani d . 1 1 A 1
H H35B 0.2734 0.1234 0.0417 0.064 Uiso calc R 1 1 A 1
C C36 0.3349(3) 0.1308(7) 0.1342(3) 0.0657(17) Uani d . 1 1 A 1
H H36A 0.3155 0.2133 0.1442 0.079 Uiso calc R 1 1 A 1
H H36B 0.3119 0.0682 0.1612 0.079 Uiso calc R 1 1 A 1
C C36A 0.6711(3) 0.7949(9) 0.3634(3) 0.085(2) Uani d . 1 1 B 1
H H36C 0.6968 0.7220 0.3472 0.102 Uiso calc R 1 1 B 1
H H36D 0.6869 0.8700 0.3409 0.102 Uiso calc R 1 1 B 1
C C37A 0.5852(3) 0.7777(8) 0.3559(3) 0.076(2) Uani d . 1 1 B 1
H H37A 0.5633 0.8412 0.3267 0.091 Uiso calc R 1 1 B 1
H H37B 0.5727 0.6949 0.3384 0.091 Uiso calc R 1 1 B 1
C C37 0.4186(3) 0.1280(7) 0.1457(2) 0.0642(18) Uani d . 1 1 A 1
H H37C 0.4338 0.0619 0.1766 0.077 Uiso calc R 1 1 A 1
H H37D 0.4370 0.2083 0.1626 0.077 Uiso calc R 1 1 A 1
C C38 0.3871(3) 0.1672(5) 0.0291(2) 0.0490(13) Uani d . 1 1 A 1
C C38A 0.6147(3) 0.8865(6) 0.4576(3) 0.0592(15) Uani d . 1 1 B 1
C C39A 0.6112(4) 1.0181(7) 0.4278(4) 0.100(2) Uani d . 1 1 B 1
H H39A 0.6155 1.0126 0.3810 0.150 Uiso calc R 1 1 B 1
H H39B 0.6507 1.0683 0.4469 0.150 Uiso calc R 1 1 B 1
H H39C 0.5650 1.0565 0.4369 0.150 Uiso calc R 1 1 B 1
C C39 0.3850(3) 0.3113(5) 0.0368(3) 0.0627(16) Uani d . 1 1 A 1
H H39D 0.3469 0.3454 0.0075 0.094 Uiso calc R 1 1 A 1
H H39E 0.4315 0.3462 0.0261 0.094 Uiso calc R 1 1 A 1
H H39F 0.3752 0.3323 0.0815 0.094 Uiso calc R 1 1 A 1
C C40 0.3947(3) 0.1367(6) -0.0433(2) 0.0608(16) Uani d . 1 1 A 1
H H40A 0.3566 0.1786 -0.0693 0.091 Uiso calc R 1 1 A 1
H H40B 0.3907 0.0472 -0.0497 0.091 Uiso calc R 1 1 A 1
H H40C 0.4418 0.1649 -0.0565 0.091 Uiso calc R 1 1 A 1
C C40A 0.6072(4) 0.8998(8) 0.5330(3) 0.089(2) Uani d . 1 1 B 1
H H40D 0.6095 0.8179 0.5531 0.134 Uiso calc R 1 1 B 1
H H40E 0.5609 0.9386 0.5412 0.134 Uiso calc R 1 1 B 1
H H40F 0.6466 0.9512 0.5514 0.134 Uiso calc R 1 1 B 1
C C25 0.9098(4) 0.1968(12) 0.3206(7) 0.198(5) Uani d U 1 1 A 1
H H25A 0.9260 0.1973 0.2763 0.297 Uiso calc R 1 1 A 1
H H25B 0.9516 0.1897 0.3512 0.297 Uiso calc R 1 1 A 1
H H25C 0.8840 0.2738 0.3287 0.297 Uiso calc R 1 1 A 1
C C24 0.8491(5) 0.0934(13) 0.4060(5) 0.172(4) Uani d U 1 1 A 1
H H24A 0.8949 0.0815 0.4309 0.258 Uiso calc R 1 1 A 1
H H24B 0.8163 0.0252 0.4150 0.258 Uiso calc R 1 1 A 1
H H24C 0.8273 0.1718 0.4185 0.258 Uiso calc R 1 1 A 1
C C23A 0.1126(6) 0.9961(11) 0.1625(7) 0.191(5) Uani d U 1 1 B 1
H H23D 0.1422 1.0317 0.1294 0.287 Uiso calc R 1 1 B 1
H H23E 0.1211 1.0415 0.2032 0.287 Uiso calc R 1 1 B 1
H H23F 0.0616 1.0020 0.1483 0.287 Uiso calc R 1 1 B 1
C C24A 0.0731(5) 0.8508(15) 0.2237(6) 0.195(5) Uani d DU 1 1 B 1
H H24D 0.0251 0.8606 0.2025 0.292 Uiso calc R 1 1 B 1
H H24E 0.0802 0.9129 0.2578 0.292 Uiso calc R 1 1 B 1
H H24F 0.0775 0.7680 0.2427 0.292 Uiso calc R 1 1 B 1
C C25A 0.1163(5) 0.7756(13) 0.1255(6) 0.229(6) Uani d U 1 1 B 1
H H25D 0.1512 0.7805 0.0917 0.343 Uiso calc R 1 1 B 1
H H25E 0.0676 0.7880 0.1062 0.343 Uiso calc R 1 1 B 1
H H25F 0.1194 0.6941 0.1460 0.343 Uiso calc R 1 1 B 1
C C23 0.8891(5) -0.0331(10) 0.3281(6) 0.184(5) Uani d U 1 1 A 1
H H23A 0.8971 -0.0583 0.2836 0.276 Uiso calc R 1 1 A 1
H H23B 0.8528 -0.0870 0.3460 0.276 Uiso calc R 1 1 A 1
H H23C 0.9343 -0.0399 0.3543 0.276 Uiso calc R 1 1 A 1

loop_
_atom_site_aniso_label
_atom_site_aniso_U_11
_atom_site_aniso_U_22
_atom_site_aniso_U_33
_atom_site_aniso_U_12
_atom_site_aniso_U_13
_atom_site_aniso_U_23
S1 0.0456(8) 0.0595(10) 0.0511(8) 0.0041(8) -0.0035(6) 0.0106(8)
S1A 0.0441(8) 0.0642(10) 0.0454(7) 0.0038(8) -0.0027(6) 0.0080(8)
O1 0.061(2) 0.069(3) 0.067(3) 0.017(2) 0.013(2) 0.021(2)
O1A 0.060(2) 0.067(3) 0.067(3) 0.007(2) 0.0190(19) 0.011(2)
O2 0.0339(18) 0.063(2) 0.0397(19) 0.0036(17) -0.0045(14) 0.0054(18)
O2A 0.0355(19) 0.066(3) 0.0376(19) -0.0005(18) -0.0038(14) 0.0018(18)
O3 0.046(2) 0.079(3) 0.064(2) -0.008(2) 0.0015(17) 0.018(2)
O3A 0.049(2) 0.089(3) 0.059(2) 0.007(2) 0.0063(17) 0.021(2)
O4 0.069(3) 0.063(3) 0.076(3) 0.014(2) -0.005(2) 0.006(2)
O4A 0.080(3) 0.057(3) 0.061(2) 0.013(2) -0.011(2) 0.007(2)
O5 0.077(3) 0.058(3) 0.080(3) 0.016(2) 0.009(2) 0.015(2)
O5A 0.089(3) 0.088(3) 0.076(3) 0.001(3) -0.010(2) 0.026(3)
C1 0.038(3) 0.047(3) 0.050(3) 0.003(3) -0.008(2) 0.004(3)
C1A 0.044(3) 0.054(4) 0.035(3) -0.002(3) 0.000(2) 0.004(3)
C2A 0.038(3) 0.063(4) 0.054(3) -0.006(3) -0.005(3) 0.002(3)
C2 0.038(3) 0.059(4) 0.040(3) 0.001(3) 0.004(2) 0.006(3)
C3A 0.041(3) 0.062(4) 0.059(3) 0.009(3) 0.011(2) 0.002(3)
C3 0.043(3) 0.060(4) 0.055(3) 0.000(3) 0.002(2) -0.001(3)
C4A 0.034(3) 0.071(4) 0.057(3) -0.004(3) 0.005(3) 0.011(3)
C4 0.055(3) 0.053(4) 0.051(3) 0.012(3) 0.008(3) 0.005(3)
C5A 0.043(3) 0.070(5) 0.043(3) -0.001(3) 0.003(2) 0.003(3)
C5 0.050(3) 0.061(4) 0.038(3) -0.003(3) 0.003(2) 0.007(3)
C6 0.037(3) 0.060(4) 0.034(3) -0.006(3) -0.002(2) 0.002(3)
C6A 0.042(3) 0.060(4) 0.030(3) 0.001(3) -0.001(2) -0.006(3)
C7 0.040(3) 0.054(4) 0.039(3) -0.006(3) -0.006(2) -0.005(3)
C7A 0.036(3) 0.068(4) 0.038(3) 0.004(3) -0.002(2) -0.004(3)
C8 0.040(3) 0.050(3) 0.043(3) -0.003(3) -0.007(2) -0.004(3)
C8A 0.035(3) 0.055(4) 0.037(3) 0.001(3) 0.000(2) -0.003(3)
C9A 0.037(3) 0.057(4) 0.053(3) 0.008(3) -0.006(2) -0.009(3)
C9 0.043(3) 0.056(4) 0.064(4) 0.007(3) -0.005(3) -0.010(3)
C10A 0.041(3) 0.058(4) 0.059(3) -0.001(3) -0.010(3) -0.016(3)
C10 0.050(4) 0.066(4) 0.068(4) 0.004(3) -0.021(3) -0.006(4)
C11A 0.045(3) 0.053(4) 0.061(3) 0.002(3) -0.013(3) -0.018(3)
C11 0.048(3) 0.063(4) 0.063(3) 0.005(3) -0.013(3) -0.016(3)
C12A 0.043(3) 0.038(3) 0.050(3) 0.001(3) -0.005(2) -0.003(3)
C12 0.040(3) 0.048(3) 0.057(3) -0.003(3) -0.003(2) -0.002(3)
C13A 0.031(3) 0.059(4) 0.037(3) 0.004(3) -0.004(2) 0.003(3)
C13 0.037(3) 0.045(3) 0.049(3) -0.002(3) -0.006(2) -0.004(3)
C14 0.046(3) 0.074(4) 0.058(4) -0.006(3) 0.008(3) 0.007(3)
C14A 0.041(3) 0.069(4) 0.059(4) -0.001(3) 0.011(3) 0.010(3)
C15A 0.069(4) 0.106(6) 0.099(5) 0.004(4) 0.042(4) 0.008(5)
C15 0.069(4) 0.092(5) 0.082(5) -0.016(4) 0.020(3) 0.016(4)
C16 0.072(4) 0.110(6) 0.049(3) 0.011(4) -0.003(3) 0.022(4)
C16A 0.068(4) 0.114(6) 0.052(4) -0.018(4) 0.013(3) 0.017(4)
C17 0.071(4) 0.105(6) 0.074(4) 0.016(4) 0.039(3) 0.026(4)
C17A 0.070(4) 0.092(6) 0.095(5) -0.022(4) 0.010(4) 0.012(4)
C18A 0.047(4) 0.077(5) 0.129(6) 0.014(4) 0.019(4) 0.047(5)
C18 0.088(5) 0.064(5) 0.069(4) 0.013(4) 0.012(4) 0.012(4)
C19 0.123(7) 0.108(7) 0.220(11) 0.063(6) 0.087(7) 0.078(8)
C19A 0.110(7) 0.196(13) 0.297(16) 0.058(8) 0.069(8) 0.172(13)
C20A 0.347(19) 0.207(15) 0.131(10) 0.137(15) -0.022(11) 0.076(10)
C20 0.244(12) 0.133(9) 0.081(6) 0.052(8) 0.026(7) 0.034(6)
C21A 0.083(6) 0.110(8) 0.38(2) 0.002(6) 0.066(9) 0.100(10)
C21 0.289(16) 0.034(5) 0.37(2) -0.009(7) -0.187(15) 0.035(8)
C22A 0.056(4) 0.099(5) 0.116(5) 0.031(4) -0.046(3) -0.041(4)
C22 0.056(4) 0.093(5) 0.133(5) 0.012(4) -0.053(4) -0.051(5)
C26A 0.047(3) 0.046(3) 0.052(3) -0.001(3) 0.001(2) 0.001(3)
C26 0.051(4) 0.051(4) 0.070(4) 0.003(3) -0.007(3) -0.014(3)
C27 0.078(4) 0.095(6) 0.090(5) 0.023(4) -0.006(4) -0.046(4)
C27A 0.088(5) 0.051(4) 0.091(5) 0.003(4) 0.016(4) 0.002(4)
C28 0.053(4) 0.095(6) 0.085(5) 0.006(4) 0.016(3) -0.027(4)
C28A 0.069(4) 0.066(4) 0.048(3) 0.002(3) -0.003(3) -0.016(3)
C29 0.095(5) 0.060(5) 0.102(6) -0.001(4) 0.013(4) -0.013(4)
C29A 0.048(3) 0.082(5) 0.063(4) 0.002(3) 0.003(3) -0.011(3)
C30A 0.046(3) 0.075(4) 0.054(3) -0.005(3) 0.011(3) -0.015(3)
C30 0.054(4) 0.073(4) 0.049(3) -0.016(3) 0.006(3) -0.020(3)
C31A 0.051(3) 0.073(4) 0.038(3) 0.021(3) -0.005(2) -0.002(3)
C31 0.044(3) 0.063(4) 0.040(3) 0.004(3) -0.005(2) 0.004(3)
C32 0.044(3) 0.057(3) 0.031(2) 0.004(3) -0.004(2) 0.007(2)
C32A 0.041(3) 0.062(3) 0.037(3) 0.006(3) 0.000(2) 0.001(3)
C33 0.063(4) 0.063(4) 0.039(3) 0.012(3) 0.003(2) 0.016(3)
C33A 0.058(4) 0.070(4) 0.048(3) 0.014(3) -0.002(3) 0.003(3)
C34A 0.054(4) 0.092(5) 0.072(4) 0.029(3) -0.010(3) -0.001(4)
C34 0.055(3) 0.063(4) 0.074(4) -0.006(3) 0.002(3) 0.016(3)
C35A 0.038(3) 0.091(5) 0.061(4) -0.004(3) -0.006(3) -0.010(4)
C35 0.043(3) 0.062(4) 0.054(3) -0.001(3) -0.005(2) 0.006(3)
C36 0.050(3) 0.097(5) 0.051(3) 0.009(3) 0.009(3) -0.003(3)
C36A 0.055(4) 0.150(7) 0.051(4) -0.002(4) 0.007(3) -0.010(4)
C37A 0.058(4) 0.130(7) 0.038(3) 0.008(4) 0.004(3) -0.002(3)
C37 0.059(4) 0.098(5) 0.036(3) -0.006(3) 0.006(2) -0.001(3)
C38 0.042(3) 0.057(3) 0.047(3) 0.007(3) -0.007(2) 0.007(3)
C38A 0.054(3) 0.072(4) 0.052(3) 0.001(3) -0.004(3) 0.000(3)
C39A 0.091(5) 0.086(6) 0.123(6) -0.008(5) -0.003(5) 0.013(5)
C39 0.057(4) 0.057(4) 0.074(4) 0.009(3) -0.001(3) 0.005(3)
C40 0.074(4) 0.066(4) 0.041(3) 0.012(3) -0.013(3) 0.004(3)
C40A 0.094(5) 0.109(6) 0.062(4) 0.008(5) -0.018(3) -0.024(4)
C25 0.073(5) 0.180(9) 0.330(12) -0.055(6) -0.090(7) 0.082(10)
C24 0.128(7) 0.255(12) 0.124(6) 0.031(7) -0.066(5) 0.009(7)
C23A 0.162(8) 0.126(7) 0.267(11) 0.027(7) -0.154(8) 0.014(7)
C24A 0.068(5) 0.297(13) 0.215(10) 0.005(7) -0.023(5) 0.004(9)
C25A 0.136(7) 0.253(10) 0.279(11) 0.093(8) -0.158(7) -0.173(10)
C23 0.149(8) 0.118(6) 0.267(10) 0.052(6) -0.158(7) -0.060(7)

loop_
_atom_type_symbol
_atom_type_description
_atom_type_scat_dispersion_real
_atom_type_scat_dispersion_imag
_atom_type_scat_source
C C 0.0033 0.0016 'International Tables Vol C Tables 4.2.6.8 and 6.1.1.4'
H H 0.0000 0.0000 'International Tables Vol C Tables 4.2.6.8 and 6.1.1.4'
O O 0.0106 0.0060 'International Tables Vol C Tables 4.2.6.8 and 6.1.1.4'
S S 0.1246 0.1234 'International Tables Vol C Tables 4.2.6.8 and 6.1.1.4'

loop_
_geom_angle_atom_site_label_1
_geom_angle_atom_site_label_2
_geom_angle_atom_site_label_3
_geom_angle
O4 S1 O3 118.6(3)
O4 S1 O2 108.7(2)
O3 S1 O2 108.3(2)
O4 S1 C31 109.7(2)
O3 S1 C31 108.8(3)
O2 S1 C31 101.4(2)
O3A S1A O4A 118.5(3)
O3A S1A O2A 108.8(2)
O4A S1A O2A 107.9(2)
O3A S1A C31A 109.6(3)
O4A S1A C31A 109.9(2)
O2A S1A C31A 100.6(2)
C1 O1 H1A 109.5
C1A O1A H1AA 109.5
C13 O2 S1 121.5(3)
C13A O2A S1A 118.7(3)
O1 C1 C2 117.2(5)
O1 C1 C6 121.2(5)
C2 C1 C6 121.5(5)
O1A C1A C6A 121.0(5)
O1A C1A C2A 116.6(5)
C6A C1A C2A 122.4(5)
C3A C2A C1A 116.1(5)
C3A C2A C14A 121.3(5)
C1A C2A C14A 122.6(5)
C1 C2 C3 117.4(5)
C1 C2 C14 122.2(5)
C3 C2 C14 120.3(5)
C2A C3A C4A 124.7(5)
C2A C3A H3AB 117.7
C4A C3A H3AB 117.7
C2 C3 C4 122.6(5)
C2 C3 H3B 118.7
C4 C3 H3B 118.7
C3A C4A C5A 115.6(6)
C3A C4A C18A 122.7(6)
C5A C4A C18A 121.7(5)
C5 C4 C3 117.0(5)
C5 C4 C18 122.4(5)
C3 C4 C18 120.6(5)
C6A C5A C4A 123.7(5)
C6A C5A H5AA 118.2
C4A C5A H5AA 118.2
C4 C5 C6 122.9(5)
C4 C5 H5A 118.5
C6 C5 H5A 118.5
C5 C6 C1 118.4(5)
C5 C6 C7 121.2(5)
C1 C6 C7 120.4(5)
C5A C6A C1A 117.4(5)
C5A C6A C7A 122.2(5)
C1A C6A C7A 120.4(5)
C30 C7 C8 108.2(4)
C30 C7 C6 114.5(5)
C8 C7 C6 113.0(4)
C30 C7 H7A 106.9
C8 C7 H7A 106.9
C6 C7 H7A 106.9
C30A C7A C6A 114.0(5)
C30A C7A C8A 108.7(4)
C6A C7A C8A 112.1(4)
C30A C7A H7AA 107.2
C6A C7A H7AA 107.2
C8A C7A H7AA 107.2
C13 C8 C9 118.1(5)
C13 C8 C7 122.1(4)
C9 C8 C7 119.1(5)
C13A C8A C9A 117.4(5)
C13A C8A C7A 122.4(4)
C9A C8A C7A 120.1(5)
C10A C9A C8A 121.7(5)
C10A C9A H9AA 119.1
C8A C9A H9AA 119.1
C10 C9 C8 122.7(5)
C10 C9 H9A 118.6
C8 C9 H9A 118.6
C11A C10A C9A 117.5(4)
C11A C10A C22A 123.5(5)
C9A C10A C22A 118.9(5)
C9 C10 C11 117.3(5)
C9 C10 C22 121.1(6)
C11 C10 C22 121.5(6)
C10A C11A C12A 125.5(5)
C10A C11A H11A 117.2
C12A C11A H11A 117.2
C10 C11 C12 123.5(5)
C10 C11 H11B 118.2
C12 C11 H11B 118.2
C11A C12A C13A 113.5(5)
C11A C12A C26A 119.6(4)
C13A C12A C26A 126.9(4)
C11 C12 C13 115.1(5)
C11 C12 C26 119.0(5)
C13 C12 C26 125.9(4)
C8A C13A C12A 124.0(4)
C8A C13A O2A 115.7(4)
C12A C13A O2A 120.0(4)
C8 C13 C12 123.0(4)
C8 C13 O2 117.3(4)
C12 C13 O2 119.5(4)
C2 C14 C15 109.4(5)
C2 C14 C17 112.1(5)
C15 C14 C17 108.6(5)
C2 C14 C16 109.3(4)
C15 C14 C16 111.1(6)
C17 C14 C16 106.3(5)
C17A C14A C16A 110.4(6)
C17A C14A C15A 107.9(5)
C16A C14A C15A 106.6(5)
C17A C14A C2A 111.0(5)
C16A C14A C2A 109.0(4)
C15A C14A C2A 111.8(5)
C14A C15A H15A 109.5
C14A C15A H15B 109.5
H15A C15A H15B 109.5
C14A C15A H15C 109.5
H15A C15A H15C 109.5
H15B C15A H15C 109.5
C14 C15 H15D 109.5
C14 C15 H15E 109.5
H15D C15 H15E 109.5
C14 C15 H15F 109.5
H15D C15 H15F 109.5
H15E C15 H15F 109.5
C14 C16 H16A 109.5
C14 C16 H16B 109.5
H16A C16 H16B 109.5
C14 C16 H16C 109.5
H16A C16 H16C 109.5
H16B C16 H16C 109.5
C14A C16A H16D 109.5
C14A C16A H16E 109.5
H16D C16A H16E 109.5
C14A C16A H16F 109.5
H16D C16A H16F 109.5
H16E C16A H16F 109.5
C14 C17 H17A 109.5
C14 C17 H17B 109.5
H17A C17 H17B 109.5
C14 C17 H17C 109.5
H17A C17 H17C 109.5
H17B C17 H17C 109.5
C14A C17A H17D 109.5
C14A C17A H17E 109.5
H17D C17A H17E 109.5
C14A C17A H17F 109.5
H17D C17A H17F 109.5
H17E C17A H17F 109.5
C19A C18A C21A 126.2(9)
C19A C18A C4A 115.2(7)
C21A C18A C4A 115.0(6)
C19A C18A C20A 91.4(8)
C21A C18A C20A 93.8(8)
C4A C18A C20A 104.7(7)
C21 C18 C19 105.2(8)
C21 C18 C4 107.4(5)
C19 C18 C4 113.7(6)
C21 C18 C20 113.7(9)
C19 C18 C20 106.4(7)
C4 C18 C20 110.5(6)
C18 C19 H19A 109.5
C18 C19 H19B 109.5
H19A C19 H19B 109.5
C18 C19 H19C 109.5
H19A C19 H19C 109.5
H19B C19 H19C 109.5
C18A C19A H19D 109.5
C18A C19A H19E 109.5
H19D C19A H19E 109.5
C18A C19A H19F 109.5
H19D C19A H19F 109.5
H19E C19A H19F 109.5
C18A C20A H20A 109.5
C18A C20A H20B 109.5
H20A C20A H20B 109.5
C18A C20A H20C 109.5
H20A C20A H20C 109.5
H20B C20A H20C 109.5
C18 C20 H20D 109.5
C18 C20 H20E 109.5
H20D C20 H20E 109.5
C18 C20 H20F 109.5
H20D C20 H20F 109.5
H20E C20 H20F 109.5
C18A C21A H21A 109.5
C18A C21A H21B 109.5
H21A C21A H21B 109.5
C18A C21A H21C 109.5
H21A C21A H21C 109.5
H21B C21A H21C 109.5
C18 C21 H21D 109.5
C18 C21 H21E 109.5
H21D C21 H21E 109.5
C18 C21 H21F 109.5
H21D C21 H21F 109.5
H21E C21 H21F 109.5
C25A C22A C23A 122.9(9)
C25A C22A C10A 112.6(6)
C23A C22A C10A 113.6(7)
C25A C22A C24A 104.8(10)
C23A C22A C24A 92.0(9)
C10A C22A C24A 107.0(6)
C25 C22 C23 122.4(8)
C25 C22 C10 111.4(7)
C23 C22 C10 112.6(6)
C25 C22 C24 105.2(9)
C23 C22 C24 93.3(9)
C10 C22 C24 109.3(6)
C29A C26A C27A 110.4(5)
C29A C26A C28A 105.3(4)
C27A C26A C28A 106.3(5)
C29A C26A C12A 113.4(5)
C27A C26A C12A 110.4(4)
C28A C26A C12A 110.7(4)
C29 C26 C28 110.4(5)
C29 C26 C27 108.6(6)
C28 C26 C27 105.9(5)
C29 C26 C12 110.4(5)
C28 C26 C12 111.3(5)
C27 C26 C12 110.2(5)
C26 C27 H27A 109.5
C26 C27 H27B 109.5
H27A C27 H27B 109.5
C26 C27 H27C 109.5
H27A C27 H27C 109.5
H27B C27 H27C 109.5
C26A C27A H27D 109.5
C26A C27A H27E 109.5
H27D C27A H27E 109.5
C26A C27A H27F 109.5
H27D C27A H27F 109.5
H27E C27A H27F 109.5
C26 C28 H28A 109.5
C26 C28 H28B 109.5
H28A C28 H28B 109.5
C26 C28 H28C 109.5
H28A C28 H28C 109.5
H28B C28 H28C 109.5
C26A C28A H28D 109.5
C26A C28A H28E 109.5
H28D C28A H28E 109.5
C26A C28A H28F 109.5
H28D C28A H28F 109.5
H28E C28A H28F 109.5
C26 C29 H29A 109.5
C26 C29 H29B 109.5
H29A C29 H29B 109.5
C26 C29 H29C 109.5
H29A C29 H29C 109.5
H29B C29 H29C 109.5
C26A C29A H29D 109.5
C26A C29A H29E 109.5
H29D C29A H29E 109.5
C26A C29A H29F 109.5
H29D C29A H29F 109.5
H29E C29A H29F 109.5
C7A C30A H30A 109.5
C7A C30A H30B 109.5
H30A C30A H30B 109.5
C7A C30A H30C 109.5
H30A C30A H30C 109.5
H30B C30A H30C 109.5
C7 C30 H30D 109.5
C7 C30 H30E 109.5
H30D C30 H30E 109.5
C7 C30 H30F 109.5
H30D C30 H30F 109.5
H30E C30 H30F 109.5
C32A C31A S1A 117.9(4)
C32A C31A H31A 107.8
S1A C31A H31A 107.8
C32A C31A H31B 107.8
S1A C31A H31B 107.8
H31A C31A H31B 107.2
C32 C31 S1 121.7(4)
C32 C31 H31C 106.9
S1 C31 H31C 106.9
C32 C31 H31D 106.9
S1 C31 H31D 106.9
H31C C31 H31D 106.7
C31 C32 C33 110.4(4)
C31 C32 C38 118.9(4)
C33 C32 C38 99.5(4)
C31 C32 C37 120.3(4)
C33 C32 C37 103.2(4)
C38 C32 C37 101.6(4)
C31A C32A C37A 116.7(4)
C31A C32A C33A 113.1(5)
C37A C32A C33A 106.5(5)
C31A C32A C38A 117.5(4)
C37A C32A C38A 102.9(4)
C33A C32A C38A 97.8(4)
O5 C33 C34 127.8(6)
O5 C33 C32 126.0(5)
C34 C33 C32 106.1(5)
O5A C33A C34A 126.0(6)
O5A C33A C32A 127.5(5)
C34A C33A C32A 106.3(5)
C33A C34A C35A 102.0(5)
C33A C34A H34A 111.4
C35A C34A H34A 111.4
C33A C34A H34B 111.4
C35A C34A H34B 111.4
H34A C34A H34B 109.2
C35 C34 C33 102.7(5)
C35 C34 H34C 111.2
C33 C34 H34C 111.2
C35 C34 H34D 111.2
C33 C34 H34D 111.2
H34C C34 H34D 109.1
C34A C35A C38A 103.0(5)
C34A C35A C36A 107.3(6)
C38A C35A C36A 102.8(5)
C34A C35A H35A 114.2
C38A C35A H35A 114.2
C36A C35A H35A 114.2
C34 C35 C36 105.8(5)
C34 C35 C38 102.6(5)
C36 C35 C38 103.0(4)
C34 C35 H35B 114.7
C36 C35 H35B 114.7
C38 C35 H35B 114.7
C37 C36 C35 104.2(4)
C37 C36 H36A 110.9
C35 C36 H36A 110.9
C37 C36 H36B 110.9
C35 C36 H36B 110.9
H36A C36 H36B 108.9
C35A C36A C37A 100.6(4)
C35A C36A H36C 111.7
C37A C36A H36C 111.7
C35A C36A H36D 111.7
C37A C36A H36D 111.7
H36C C36A H36D 109.4
C32A C37A C36A 105.0(4)
C32A C37A H37A 110.7
C36A C37A H37A 110.7
C32A C37A H37B 110.7
C36A C37A H37B 110.7
H37A C37A H37B 108.8
C36 C37 C32 103.6(4)
C36 C37 H37C 111.0
C32 C37 H37C 111.0
C36 C37 H37D 111.0
C32 C37 H37D 111.0
H37C C37 H37D 109.0
C40 C38 C39 108.3(5)
C40 C38 C35 114.4(5)
C39 C38 C35 113.1(5)
C40 C38 C32 112.2(4)
C39 C38 C32 114.3(5)
C35 C38 C32 94.2(4)
C39A C38A C32A 114.3(5)
C39A C38A C35A 114.7(5)
C32A C38A C35A 93.8(4)
C39A C38A C40A 107.7(6)
C32A C38A C40A 112.6(5)
C35A C38A C40A 113.4(5)
C38A C39A H39A 109.5
C38A C39A H39B 109.5
H39A C39A H39B 109.5
C38A C39A H39C 109.5
H39A C39A H39C 109.5
H39B C39A H39C 109.5
C38 C39 H39D 109.5
C38 C39 H39E 109.5
H39D C39 H39E 109.5
C38 C39 H39F 109.5
H39D C39 H39F 109.5
H39E C39 H39F 109.5
C38 C40 H40A 109.5
C38 C40 H40B 109.5
H40A C40 H40B 109.5
C38 C40 H40C 109.5
H40A C40 H40C 109.5
H40B C40 H40C 109.5
C38A C40A H40D 109.5
C38A C40A H40E 109.5
H40D C40A H40E 109.5
C38A C40A H40F 109.5
H40D C40A H40F 109.5
H40E C40A H40F 109.5
C22 C25 H25A 109.5
C22 C25 H25B 109.5
H25A C25 H25B 109.5
C22 C25 H25C 109.5
H25A C25 H25C 109.5
H25B C25 H25C 109.5
C22 C24 H24A 109.5
C22 C24 H24B 109.5
H24A C24 H24B 109.5
C22 C24 H24C 109.5
H24A C24 H24C 109.5
H24B C24 H24C 109.5
C22A C23A H23D 109.5
C22A C23A H23E 109.5
H23D C23A H23E 109.5
C22A C23A H23F 109.5
H23D C23A H23F 109.5
H23E C23A H23F 109.5
C22A C24A H24D 109.5
C22A C24A H24E 109.5
H24D C24A H24E 109.5
C22A C24A H24F 109.5
H24D C24A H24F 109.5
H24E C24A H24F 109.5
C22A C25A H25D 109.5
C22A C25A H25E 109.5
H25D C25A H25E 109.5
C22A C25A H25F 109.5
H25D C25A H25F 109.5
H25E C25A H25F 109.5
C22 C23 H23A 109.5
C22 C23 H23B 109.5
H23A C23 H23B 109.5
C22 C23 H23C 109.5
H23A C23 H23C 109.5
H23B C23 H23C 109.5

loop_
_geom_bond_atom_site_label_1
_geom_bond_atom_site_label_2
_geom_bond_distance
S1 O4 1.404(4)
S1 O3 1.424(3)
S1 O2 1.608(4)
S1 C31 1.780(5)
S1A O3A 1.425(3)
S1A O4A 1.428(4)
S1A O2A 1.605(4)
S1A C31A 1.780(5)
O1 C1 1.374(7)
O1 H1A 0.8200
O1A C1A 1.379(7)
O1A H1AA 0.8200
O2 C13 1.431(5)
O2A C13A 1.440(5)
O5 C33 1.198(6)
O5A C33A 1.190(7)
C1 C2 1.393(7)
C1 C6 1.404(7)
C1A C6A 1.383(7)
C1A C2A 1.410(7)
C2A C3A 1.380(8)
C2A C14A 1.546(8)
C2 C3 1.394(8)
C2 C14 1.526(7)
C3A C4A 1.387(8)
C3A H3AB 0.9300
C3 C4 1.420(8)
C3 H3B 0.9300
C4A C5A 1.392(8)
C4A C18A 1.516(9)
C4 C5 1.368(7)
C4 C18 1.522(9)
C5A C6A 1.382(8)
C5A H5AA 0.9300
C5 C6 1.390(8)
C5 H5A 0.9300
C6 C7 1.538(7)
C6A C7A 1.515(7)
C7 C30 1.525(7)
C7 C8 1.533(7)
C7 H7A 0.9800
C7A C30A 1.511(7)
C7A C8A 1.545(7)
C7A H7AA 0.9800
C8 C13 1.382(7)
C8 C9 1.388(6)
C8A C13A 1.383(7)
C8A C9A 1.392(6)
C9A C10A 1.391(7)
C9A H9AA 0.9300
C9 C10 1.362(8)
C9 H9A 0.9300
C10A C11A 1.354(7)
C10A C22A 1.533(7)
C10 C11 1.403(8)
C10 C22 1.543(8)
C11A C12A 1.407(6)
C11A H11A 0.9300
C11 C12 1.403(6)
C11 H11B 0.9300
C12A C13A 1.408(7)
C12A C26A 1.552(7)
C12 C13 1.404(7)
C12 C26 1.547(8)
C14 C15 1.533(9)
C14 C17 1.549(9)
C14 C16 1.549(7)
C14A C17A 1.493(9)
C14A C16A 1.533(8)
C14A C15A 1.537(9)
C15A H15A 0.9600
C15A H15B 0.9600
C15A H15C 0.9600
C15 H15D 0.9600
C15 H15E 0.9600
C15 H15F 0.9600
C16 H16A 0.9600
C16 H16B 0.9600
C16 H16C 0.9600
C16A H16D 0.9600
C16A H16E 0.9600
C16A H16F 0.9600
C17 H17A 0.9600
C17 H17B 0.9600
C17 H17C 0.9600
C17A H17D 0.9600
C17A H17E 0.9600
C17A H17F 0.9600
C18A C19A 1.376(9)
C18A C21A 1.413(10)
C18A C20A 1.626(11)
C18 C21 1.493(10)
C18 C19 1.515(9)
C18 C20 1.566(10)
C19 H19A 0.9600
C19 H19B 0.9600
C19 H19C 0.9600
C19A H19D 0.9600
C19A H19E 0.9600
C19A H19F 0.9600
C20A H20A 0.9600
C20A H20B 0.9600
C20A H20C 0.9600
C20 H20D 0.9600
C20 H20E 0.9600
C20 H20F 0.9600
C21A H21A 0.9600
C21A H21B 0.9600
C21A H21C 0.9600
C21 H21D 0.9600
C21 H21E 0.9600
C21 H21F 0.9600
C22A C25A 1.386(11)
C22A C23A 1.413(13)
C22A C24A 1.542(11)
C22 C25 1.374(12)
C22 C23 1.448(12)
C22 C24 1.609(13)
C26A C29A 1.519(7)
C26A C27A 1.536(9)
C26A C28A 1.537(7)
C26 C29 1.499(9)
C26 C28 1.518(8)
C26 C27 1.543(8)
C27 H27A 0.9600
C27 H27B 0.9600
C27 H27C 0.9600
C27A H27D 0.9600
C27A H27E 0.9600
C27A H27F 0.9600
C28 H28A 0.9600
C28 H28B 0.9600
C28 H28C 0.9600
C28A H28D 0.9600
C28A H28E 0.9600
C28A H28F 0.9600
C29 H29A 0.9600
C29 H29B 0.9600
C29 H29C 0.9600
C29A H29D 0.9600
C29A H29E 0.9600
C29A H29F 0.9600
C30A H30A 0.9600
C30A H30B 0.9600
C30A H30C 0.9600
C30 H30D 0.9600
C30 H30E 0.9600
C30 H30F 0.9600
C31A C32A 1.505(7)
C31A H31A 0.9700
C31A H31B 0.9700
C31 C32 1.511(7)
C31 H31C 0.9700
C31 H31D 0.9700
C32 C33 1.529(8)
C32 C38 1.562(6)
C32 C37 1.586(7)
C32A C37A 1.524(7)
C32A C33A 1.525(8)
C32A C38A 1.544(8)
C33 C34 1.519(7)
C33A C34A 1.510(8)
C34A C35A 1.511(9)
C34A H34A 0.9700
C34A H34B 0.9700
C34 C35 1.514(8)
C34 H34C 0.9700
C34 H34D 0.9700
C35A C38A 1.546(8)
C35A C36A 1.549(8)
C35A H35A 0.9800
C35 C36 1.532(7)
C35 C38 1.546(7)
C35 H35B 0.9800
C36 C37 1.530(7)
C36 H36A 0.9700
C36 H36B 0.9700
C36A C37A 1.573(7)
C36A H36C 0.9700
C36A H36D 0.9700
C37A H37A 0.9700
C37A H37B 0.9700
C37 H37C 0.9700
C37 H37D 0.9700
C38 C40 1.518(7)
C38 C39 1.536(8)
C38A C39A 1.520(10)
C38A C40A 1.549(8)
C39A H39A 0.9600
C39A H39B 0.9600
C39A H39C 0.9600
C39 H39D 0.9600
C39 H39E 0.9600
C39 H39F 0.9600
C40 H40A 0.9600
C40 H40B 0.9600
C40 H40C 0.9600
C40A H40D 0.9600
C40A H40E 0.9600
C40A H40F 0.9600
C25 H25A 0.9600
C25 H25B 0.9600
C25 H25C 0.9600
C24 H24A 0.9600
C24 H24B 0.9600
C24 H24C 0.9600
C23A H23D 0.9600
C23A H23E 0.9600
C23A H23F 0.9600
C24A H24D 0.9600
C24A H24E 0.9600
C24A H24F 0.9600
C25A H25D 0.9600
C25A H25E 0.9600
C25A H25F 0.9600
C23 H23A 0.9600
C23 H23B 0.9600
C23 H23C 0.9600

loop_
_geom_hbond_atom_site_label_D
_geom_hbond_atom_site_label_H
_geom_hbond_atom_site_label_A
_geom_hbond_distance_DH
_geom_hbond_distance_HA
_geom_hbond_distance_DA
_geom_hbond_angle_DHA
O1 H1A O3 0.82 2.23 2.974(6) 151.8
O1A H1AA O3A 0.82 2.20 2.957(6) 153.0

loop_
_geom_torsion_atom_site_label_1
_geom_torsion_atom_site_label_2
_geom_torsion_atom_site_label_3
_geom_torsion_atom_site_label_4
_geom_torsion
O4 S1 O2 C13 -108.5(4)
O3 S1 O2 C13 21.5(4)
C31 S1 O2 C13 135.9(4)
O3A S1A O2A C13A -29.8(4)
O4A S1A O2A C13A 99.9(4)
C31A S1A O2A C13A -144.9(4)
O1A C1A C2A C3A -178.7(4)
C6A C1A C2A C3A 4.3(7)
O1A C1A C2A C14A 0.4(7)
C6A C1A C2A C14A -176.6(5)
O1 C1 C2 C3 179.1(4)
C6 C1 C2 C3 -1.0(7)
O1 C1 C2 C14 -2.2(7)
C6 C1 C2 C14 177.7(5)
C1A C2A C3A C4A -2.1(8)
C14A C2A C3A C4A 178.8(5)
C1 C2 C3 C4 -1.5(8)
C14 C2 C3 C4 179.8(5)
C2A C3A C4A C5A -0.5(8)
C2A C3A C4A C18A 179.3(6)
C2 C3 C4 C5 3.7(8)
C2 C3 C4 C18 -179.5(5)
C3A C4A C5A C6A 1.3(8)
C18A C4A C5A C6A -178.6(5)
C3 C4 C5 C6 -3.6(8)
C18 C4 C5 C6 179.6(5)
C4 C5 C6 C1 1.3(8)
C4 C5 C6 C7 -179.8(5)
O1 C1 C6 C5 -179.0(4)
C2 C1 C6 C5 1.1(7)
O1 C1 C6 C7 2.1(7)
C2 C1 C6 C7 -177.8(4)
C4A C5A C6A C1A 0.8(8)
C4A C5A C6A C7A -179.5(5)
O1A C1A C6A C5A 179.5(4)
C2A C1A C6A C5A -3.6(7)
O1A C1A C6A C7A -0.3(7)
C2A C1A C6A C7A 176.6(4)
C5 C6 C7 C30 -25.0(6)
C1 C6 C7 C30 153.9(5)
C5 C6 C7 C8 99.5(6)
C1 C6 C7 C8 -81.6(6)
C5A C6A C7A C30A 25.3(6)
C1A C6A C7A C30A -154.9(5)
C5A C6A C7A C8A -98.7(6)
C1A C6A C7A C8A 81.1(6)
C30 C7 C8 C13 -69.5(7)
C6 C7 C8 C13 162.6(5)
C30 C7 C8 C9 101.0(6)
C6 C7 C8 C9 -26.9(7)
C30A C7A C8A C13A 70.8(7)
C6A C7A C8A C13A -162.2(5)
C30A C7A C8A C9A -106.3(6)
C6A C7A C8A C9A 20.7(7)
C13A C8A C9A C10A -2.2(8)
C7A C8A C9A C10A 175.1(5)
C13 C8 C9 C10 0.1(9)
C7 C8 C9 C10 -170.8(5)
C8A C9A C10A C11A -1.1(9)
C8A C9A C10A C22A -179.3(6)
C8 C9 C10 C11 3.3(9)
C8 C9 C10 C22 179.7(7)
C9A C10A C11A C12A 0.2(9)
C22A C10A C11A C12A 178.4(6)
C9 C10 C11 C12 -2.4(10)
C22 C10 C11 C12 -178.8(7)
C10A C11A C12A C13A 3.6(8)
C10A C11A C12A C26A -175.9(6)
C10 C11 C12 C13 -1.7(9)
C10 C11 C12 C26 178.3(6)
C9A C8A C13A C12A 6.6(8)
C7A C8A C13A C12A -170.6(5)
C9A C8A C13A O2A -179.2(5)
C7A C8A C13A O2A 3.6(7)
C11A C12A C13A C8A -7.1(8)
C26A C12A C13A C8A 172.3(5)
C11A C12A C13A O2A 178.9(5)
C26A C12A C13A O2A -1.6(8)
S1A O2A C13A C8A 87.8(5)
S1A O2A C13A C12A -97.8(5)
C9 C8 C13 C12 -4.6(8)
C7 C8 C13 C12 165.9(5)
C9 C8 C13 O2 -179.7(5)
C7 C8 C13 O2 -9.1(8)
C11 C12 C13 C8 5.3(8)
C26 C12 C13 C8 -174.7(5)
C11 C12 C13 O2 -179.8(5)
C26 C12 C13 O2 0.2(8)
S1 O2 C13 C8 -81.8(6)
S1 O2 C13 C12 103.0(5)
C1 C2 C14 C15 62.8(7)
C3 C2 C14 C15 -118.5(6)
C1 C2 C14 C17 -176.6(5)
C3 C2 C14 C17 2.0(7)
C1 C2 C14 C16 -59.0(7)
C3 C2 C14 C16 119.6(6)
C3A C2A C14A C17A 118.2(6)
C1A C2A C14A C17A -60.9(7)
C3A C2A C14A C16A -120.0(6)
C1A C2A C14A C16A 61.0(7)
C3A C2A C14A C15A -2.4(8)
C1A C2A C14A C15A 178.6(5)
C3A C4A C18A C19A -27.6(11)
C5A C4A C18A C19A 152.3(9)
C3A C4A C18A C21A 132.3(9)
C5A C4A C18A C21A -47.8(11)
C3A C4A C18A C20A -126.3(8)
C5A C4A C18A C20A 53.6(9)
C5 C4 C18 C21 77.5(10)
C3 C4 C18 C21 -99.1(9)
C5 C4 C18 C19 -166.5(7)
C3 C4 C18 C19 16.8(9)
C5 C4 C18 C20 -47.0(9)
C3 C4 C18 C20 136.4(7)
C11A C10A C22A C25A 6.6(13)
C9A C10A C22A C25A -175.3(10)
C11A C10A C22A C23A -138.8(10)
C9A C10A C22A C23A 39.3(12)
C11A C10A C22A C24A 121.3(9)
C9A C10A C22A C24A -60.6(10)
C9 C10 C22 C25 115.3(10)
C11 C10 C22 C25 -68.4(11)
C9 C10 C22 C23 -26.7(12)
C11 C10 C22 C23 149.6(9)
C9 C10 C22 C24 -128.9(8)
C11 C10 C22 C24 47.4(10)
C11A C12A C26A C29A 147.1(5)
C13A C12A C26A C29A -32.4(7)
C11A C12A C26A C27A -88.4(6)
C13A C12A C26A C27A 92.2(6)
C11A C12A C26A C28A 29.0(7)
C13A C12A C26A C28A -150.4(5)
C11 C12 C26 C29 99.1(6)
C13 C12 C26 C29 -80.9(7)
C11 C12 C26 C28 -138.1(6)
C13 C12 C26 C28 42.0(8)
C11 C12 C26 C27 -20.9(8)
C13 C12 C26 C27 159.1(6)
O3A S1A C31A C32A 158.8(4)
O4A S1A C31A C32A 26.9(5)
O2A S1A C31A C32A -86.7(4)
O4 S1 C31 C32 -47.6(5)
O3 S1 C31 C32 -178.8(4)
O2 S1 C31 C32 67.2(4)
S1 C31 C32 C33 -144.4(4)
S1 C31 C32 C38 101.6(5)
S1 C31 C32 C37 -24.5(7)
S1A C31A C32A C37A 45.6(7)
S1A C31A C32A C33A -78.5(5)
S1A C31A C32A C38A 168.6(4)
C31 C32 C33 O5 18.7(7)
C38 C32 C33 O5 144.4(5)
C37 C32 C33 O5 -111.1(6)
C31 C32 C33 C34 -160.8(4)
C38 C32 C33 C34 -35.0(5)
C37 C32 C33 C34 69.4(5)
C31A C32A C33A O5A 10.3(8)
C37A C32A C33A O5A -119.2(7)
C38A C32A C33A O5A 134.7(6)
C31A C32A C33A C34A -164.8(4)
C37A C32A C33A C34A 65.7(6)
C38A C32A C33A C34A -40.3(5)
O5A C33A C34A C35A -169.2(6)
C32A C33A C34A C35A 5.9(6)
O5 C33 C34 C35 -178.7(5)
C32 C33 C34 C35 0.8(5)
C33A C34A C35A C38A 31.1(5)
C33A C34A C35A C36A -77.0(5)
C33 C34 C35 C36 -73.0(5)
C33 C34 C35 C38 34.6(5)
C34 C35 C36 C37 70.8(6)
C38 C35 C36 C37 -36.5(6)
C34A C35A C36A C37A 69.9(7)
C38A C35A C36A C37A -38.2(7)
C31A C32A C37A C36A 161.6(6)
C33A C32A C37A C36A -71.1(7)
C38A C32A C37A C36A 31.3(7)
C35A C36A C37A C32A 4.1(8)
C35 C36 C37 C32 2.2(7)
C31 C32 C37 C36 165.8(5)
C33 C32 C37 C36 -70.8(6)
C38 C32 C37 C36 32.1(6)
C34 C35 C38 C40 61.7(5)
C36 C35 C38 C40 171.4(5)
C34 C35 C38 C39 -173.7(5)
C36 C35 C38 C39 -63.9(6)
C34 C35 C38 C32 -55.0(5)
C36 C35 C38 C32 54.7(5)
C31 C32 C38 C40 54.8(7)
C33 C32 C38 C40 -64.9(5)
C37 C32 C38 C40 -170.6(5)
C31 C32 C38 C39 -69.0(6)
C33 C32 C38 C39 171.3(5)
C37 C32 C38 C39 65.6(6)
C31 C32 C38 C35 173.3(5)
C33 C32 C38 C35 53.6(4)
C37 C32 C38 C35 -52.1(5)
C31A C32A C38A C39A -63.3(7)
C37A C32A C38A C39A 66.4(6)
C33A C32A C38A C39A 175.5(5)
C31A C32A C38A C35A 177.4(5)
C37A C32A C38A C35A -52.9(5)
C33A C32A C38A C35A 56.2(5)
C31A C32A C38A C40A 60.0(7)
C37A C32A C38A C40A -170.2(5)
C33A C32A C38A C40A -61.2(6)
C34A C35A C38A C39A -174.1(5)
C36A C35A C38A C39A -62.7(7)
C34A C35A C38A C32A -55.1(5)
C36A C35A C38A C32A 56.3(6)
C34A C35A C38A C40A 61.6(6)
C36A C35A C38A C40A 173.0(6)
